data_7239501
loop_
_publ_author_name
'Efthymiou, Constantinos G.'
'Kyprianidou, Eleni J.'
'Milios, Constantinos J.'
'Manos, Manolis J.'
'Tasiopoulos, Anastasios J.'

_publ_section_title
;
 Flexible lanthanide MOFs as highly selective and reusable liquid MeOH
 sorbents
;
_journal_issue 16
_journal_name_full 'Journal of Materials Chemistry A'
_journal_page_first 5061
_journal_paper_doi 10.1039/c3ta00115f
_journal_volume 1
_journal_year 2013
_chemical_formula_moiety 'C19 H14 Dy N2 O8'
_chemical_formula_sum 'C19 H14 Dy N2 O8'
_chemical_formula_weight 560.82
_space_group_IT_number 15
_space_group_name_Hall '-C 2yc'
_space_group_name_H-M_alt 'C 1 2/c 1'
_symmetry_cell_setting monoclinic
_symmetry_space_group_name_H-M 'C 1 2/c 1'
_atom_sites_solution_hydrogens geom
_atom_sites_solution_primary direct
_atom_sites_solution_secondary difmap
_audit_creation_method SHELXL-97
_cell_angle_alpha 90.00
_cell_angle_beta 99.074(3)
_cell_angle_gamma 90.00
_cell_formula_units_Z 8
_cell_length_a 28.7897(8)
_cell_length_b 13.9077(7)
_cell_length_c 13.6093(5)
_cell_measurement_reflns_used 4531
_cell_measurement_temperature 100(2)
_cell_measurement_theta_max 25.0485
_cell_measurement_theta_min 3.0254
_cell_volume 5381.0(4)
_computing_cell_refinement 'CrysAlis RED'
_computing_data_collection 'CrysAlis CCD'
_computing_data_reduction 'CrysAlis RED'
_computing_molecular_graphics
;
DIAMOND (Brandenburg, 2006)
MERCURY (Bruno et al. 2002)
;
_computing_publication_material 'WINGX (Farrugia, 1999)'
_computing_structure_refinement 'SHELXL-97 (Sheldrick, 1997)'
_computing_structure_solution 'SHELXL-97 (Sheldrick, 1997)'
_diffrn_ambient_temperature 100(2)
_diffrn_detector_area_resol_mean 10.4223
_diffrn_measured_fraction_theta_full 0.998
_diffrn_measured_fraction_theta_max 0.998
_diffrn_measurement_device_type 'SuperNova, Dual, Cu at zero, Atlas'
_diffrn_measurement_method '\w scans'
_diffrn_radiation_monochromator mirror
_diffrn_radiation_source 'SuperNova (Mo) X-ray Source'
_diffrn_radiation_type MoK\a
_diffrn_radiation_wavelength 0.71073
_diffrn_reflns_av_R_equivalents 0.0481
_diffrn_reflns_av_sigmaI/netI 0.0507
_diffrn_reflns_limit_h_max 33
_diffrn_reflns_limit_h_min -34
_diffrn_reflns_limit_k_max 11
_diffrn_reflns_limit_k_min -16
_diffrn_reflns_limit_l_max 15
_diffrn_reflns_limit_l_min -16
_diffrn_reflns_number 12896
_diffrn_reflns_theta_full 25.00
_diffrn_reflns_theta_max 25.00
_diffrn_reflns_theta_min 3.03
_exptl_absorpt_coefficient_mu 2.814
_exptl_absorpt_correction_T_max 1.00000
_exptl_absorpt_correction_T_min 0.69712
_exptl_absorpt_correction_type multi-scan
_exptl_absorpt_process_details 'Empirical absorption correction (CrysAlis RED, Oxford Diffraction)'
_exptl_crystal_colour colorless
_exptl_crystal_density_diffrn 1.385
_exptl_crystal_density_method 'not measured'
_exptl_crystal_description plate
_exptl_crystal_F_000 2176
_exptl_crystal_size_max 0.08
_exptl_crystal_size_mid 0.05
_exptl_crystal_size_min 0.03
_refine_diff_density_max 2.817
_refine_diff_density_min -2.848
_refine_diff_density_rms 0.213
_refine_ls_extinction_method none
_refine_ls_goodness_of_fit_ref 1.134
_refine_ls_hydrogen_treatment constr
_refine_ls_matrix_type full
_refine_ls_number_parameters 271
_refine_ls_number_reflns 4727
_refine_ls_number_restraints 239
_refine_ls_restrained_S_all 1.114
_refine_ls_R_factor_all 0.0990
_refine_ls_R_factor_gt 0.0855
_refine_ls_shift/su_max 0.000
_refine_ls_shift/su_mean 0.000
_refine_ls_structure_factor_coef Fsqd
_refine_ls_weighting_details 'calc w=1/[\s^2^(Fo^2^)+(0.1355P)^2^+138.6045P] where P=(Fo^2^+2Fc^2^)/3'
_refine_ls_weighting_scheme calc
_refine_ls_wR_factor_gt 0.2660
_refine_ls_wR_factor_ref 0.2738
_reflns_number_gt 3576
_reflns_number_total 4727
_reflns_threshold_expression >2sigma(I)
_cod_data_source_file c3ta00115f.txt
_cod_data_source_block UCY-11
_cod_depositor_comments
;
The following automatic conversions were performed:

data item '_symmetry_cell_setting' value 'Monoclinic' was changed to
'monoclinic' in accordance with the
/home/saulius/struct/COD-crude-data/automatic-downloads/DataCite-retrospective/RSC/depositions/lib/dictionaries/cif_core.dic
dictionary named 'cif_core.dic' version 2.4.2 last updated on
2011-04-26.

Automatic conversion script
Id: cif_fix_values 6909 2019-04-08 15:41:33Z antanas 
;
_cod_original_cell_volume 5380.9(4)
_cod_original_sg_symbol_H-M 'C 2/c'
_cod_database_code 7239501

loop_
_symmetry_equiv_pos_as_xyz
'x, y, z'
'-x, y, -z+1/2'
'x+1/2, y+1/2, z'
'-x+1/2, y+1/2, -z+1/2'
'-x, -y, -z'
'x, -y, z-1/2'
'-x+1/2, -y+1/2, -z'
'x+1/2, -y+1/2, z-1/2'

loop_
_atom_site_label
_atom_site_type_symbol
_atom_site_fract_x
_atom_site_fract_y
_atom_site_fract_z
_atom_site_U_iso_or_equiv
_atom_site_adp_type
_atom_site_occupancy
_atom_site_symmetry_multiplicity
_atom_site_calc_flag
_atom_site_refinement_flags
Dy1 Dy 0.316076(19) 0.20925(5) 0.54109(5) 0.0513(3) Uani 1 1 d U
O1 O 0.3878(4) 0.1744(12) 0.4794(12) 0.099(4) Uani 1 1 d U
O2 O 0.3775(4) 0.3252(11) 0.5067(10) 0.087(4) Uani 1 1 d U
O3 O 0.2921(3) 0.0660(8) 0.4480(9) 0.070(3) Uani 1 1 d U
O4 O 0.2701(3) 0.3454(8) 0.5405(7) 0.060(3) Uani 1 1 d U
O5 O 0.2697(4) 0.1658(9) 0.6616(8) 0.072(3) Uani 1 1 d U
O6 O 0.3003(3) 0.2571(9) 0.3754(7) 0.060(3) Uani 1 1 d U
O7 O 0.3559(5) 0.0798(14) 0.6379(11) 0.120(6) Uani 1 1 d U
O8 O 0.3547(7) 0.2777(13) 0.6886(16) 0.126(5) Uani 1 1 d DU
N1 N 0.5978(4) 0.4128(12) 0.3508(10) 0.073(4) Uani 1 1 d U
N2 N 0.3805(12) 0.373(2) 0.828(2) 0.176(7) Uani 1 1 d DU
C1 C 0.4035(7) 0.2529(19) 0.4765(14) 0.091(7) Uani 1 1 d U
C2 C 0.4471(7) 0.2781(14) 0.4405(15) 0.079(5) Uani 1 1 d U
C3 C 0.4629(6) 0.3701(17) 0.4400(15) 0.092(6) Uani 1 1 d U
H3 H 0.4461 0.4194 0.4646 0.110 Uiso 1 1 calc R
C4 C 0.5057(6) 0.3917(16) 0.4015(16) 0.089(6) Uani 1 1 d U
H4 H 0.5152 0.4549 0.3941 0.107 Uiso 1 1 calc R
C5 C 0.5317(7) 0.3158(18) 0.3761(15) 0.087(5) Uani 1 1 d U
C6 C 0.5171(10) 0.2262(19) 0.373(2) 0.116(7) Uani 1 1 d U
H6 H 0.5354 0.1772 0.3524 0.139 Uiso 1 1 calc R
C7 C 0.4709(10) 0.2054(18) 0.403(2) 0.111(6) Uani 1 1 d U
H7 H 0.4582 0.1437 0.3959 0.133 Uiso 1 1 calc R
C8 C 0.5789(7) 0.331(2) 0.3498(16) 0.093(6) Uani 1 1 d U
C9 C 0.2484(5) 0.0784(11) 0.4322(11) 0.056(4) Uani 1 1 d U
C10 C 0.2192(5) 0.0051(12) 0.3725(11) 0.059(4) Uani 1 1 d U
C11 C 0.2375(4) -0.0544(10) 0.3050(10) 0.051(3) Uani 1 1 d U
H11 H 0.2689 -0.0488 0.2973 0.061 Uiso 1 1 calc R
C12 C 0.2091(5) -0.1213(13) 0.2499(11) 0.064(4) Uani 1 1 d U
C13 C 0.1621(5) -0.1314(13) 0.2634(13) 0.071(5) Uani 1 1 d U
H13 H 0.1431 -0.1762 0.2257 0.085 Uiso 1 1 calc R
C14 C 0.1442(5) -0.0777(14) 0.3296(12) 0.068(4) Uani 1 1 d U
C15 C 0.1709(5) -0.0047(12) 0.3835(12) 0.065(4) Uani 1 1 d U
H15 H 0.1575 0.0361 0.4252 0.078 Uiso 1 1 calc R
C16 C 0.2280(5) 0.1825(12) 0.6710(11) 0.059(4) Uani 1 1 d U
C17 C 0.3445(15) 0.313(3) 0.762(3) 0.179(8) Uani 1 1 d DU
C18 C 0.3568(14) 0.419(3) 0.897(3) 0.188(9) Uani 1 1 d DU
H18A H 0.3786 0.4568 0.9415 0.282 Uiso 1 1 calc R
H18B H 0.3428 0.3713 0.9346 0.282 Uiso 1 1 calc R
H18C H 0.3327 0.4594 0.8625 0.282 Uiso 1 1 calc R
C19 C 0.4290(14) 0.373(3) 0.807(3) 0.196(9) Uani 1 1 d DU
H19A H 0.4494 0.4028 0.8607 0.295 Uiso 1 1 calc R
H19B H 0.4302 0.4081 0.7464 0.295 Uiso 1 1 calc R
H19C H 0.4391 0.3079 0.7989 0.295 Uiso 1 1 calc R

loop_
_atom_site_aniso_label
_atom_site_aniso_U_11
_atom_site_aniso_U_22
_atom_site_aniso_U_33
_atom_site_aniso_U_23
_atom_site_aniso_U_13
_atom_site_aniso_U_12
Dy1 0.0247(4) 0.0784(6) 0.0540(5) 0.0003(3) 0.0156(3) -0.0023(3)
O1 0.045(7) 0.132(12) 0.132(12) 0.012(10) 0.051(7) 0.011(7)
O2 0.050(7) 0.119(10) 0.103(10) -0.018(8) 0.045(7) -0.009(7)
O3 0.042(6) 0.067(7) 0.105(8) -0.004(6) 0.023(5) -0.004(5)
O4 0.043(5) 0.085(7) 0.059(6) -0.006(5) 0.027(4) -0.011(5)
O5 0.043(6) 0.106(8) 0.073(7) 0.020(7) 0.025(5) 0.003(6)
O6 0.032(5) 0.098(7) 0.055(5) 0.010(6) 0.022(4) 0.019(5)
O7 0.060(8) 0.200(16) 0.110(10) 0.059(11) 0.046(7) 0.059(10)
O8 0.122(7) 0.127(7) 0.127(6) 0.009(4) 0.015(5) -0.005(5)
N1 0.039(7) 0.111(11) 0.075(8) -0.011(8) 0.027(6) -0.017(7)
N2 0.180(8) 0.175(8) 0.172(8) -0.006(5) 0.023(5) -0.002(5)
C1 0.067(12) 0.130(17) 0.071(11) 0.044(12) -0.006(9) -0.048(13)
C2 0.058(10) 0.096(12) 0.090(13) 0.013(10) 0.033(9) -0.022(8)
C3 0.051(9) 0.125(16) 0.111(14) -0.042(13) 0.048(10) -0.009(10)
C4 0.053(10) 0.096(14) 0.118(16) -0.003(12) 0.012(10) 0.001(9)
C5 0.062(10) 0.127(12) 0.078(11) -0.029(11) 0.032(9) -0.008(10)
C6 0.109(8) 0.118(9) 0.127(10) -0.007(7) 0.042(7) 0.007(6)
C7 0.102(8) 0.109(9) 0.124(10) 0.002(7) 0.028(7) -0.001(6)
C8 0.061(11) 0.135(18) 0.089(13) 0.005(13) 0.032(10) 0.006(12)
C9 0.039(7) 0.069(9) 0.067(9) -0.006(7) 0.025(6) -0.009(7)
C10 0.032(7) 0.079(10) 0.069(9) -0.002(8) 0.024(6) -0.006(7)
C11 0.031(6) 0.072(9) 0.052(7) 0.001(7) 0.018(5) -0.002(6)
C12 0.042(7) 0.090(11) 0.068(9) -0.025(8) 0.031(7) -0.011(8)
C13 0.046(8) 0.089(11) 0.088(11) -0.017(9) 0.041(8) -0.021(8)
C14 0.032(7) 0.107(13) 0.067(9) -0.013(9) 0.017(6) -0.008(8)
C15 0.036(7) 0.080(10) 0.086(10) -0.015(9) 0.033(7) -0.009(7)
C16 0.039(8) 0.089(11) 0.055(8) 0.012(8) 0.025(6) 0.002(7)
C17 0.181(9) 0.181(9) 0.177(8) -0.004(5) 0.032(5) 0.001(5)
C18 0.189(10) 0.187(10) 0.187(9) -0.003(5) 0.030(5) 0.001(5)
C19 0.193(9) 0.199(10) 0.198(10) -0.002(5) 0.032(5) -0.002(5)

loop_
_atom_type_symbol
_atom_type_description
_atom_type_scat_dispersion_real
_atom_type_scat_dispersion_imag
_atom_type_scat_source
C C 0.0033 0.0016 'International Tables Vol C Tables 4.2.6.8 and 6.1.1.4'
H H 0.0000 0.0000 'International Tables Vol C Tables 4.2.6.8 and 6.1.1.4'
N N 0.0061 0.0033 'International Tables Vol C Tables 4.2.6.8 and 6.1.1.4'
O O 0.0106 0.0060 'International Tables Vol C Tables 4.2.6.8 and 6.1.1.4'
Dy Dy -0.1892 4.4098 'International Tables Vol C Tables 4.2.6.8 and 6.1.1.4'

loop_
_geom_angle_atom_site_label_1
_geom_angle_atom_site_label_2
_geom_angle_atom_site_label_3
_geom_angle
_geom_angle_site_symmetry_1
_geom_angle_site_symmetry_3
O4 Dy1 O6 74.8(3) . .
O4 Dy1 O8 82.2(5) . .
O6 Dy1 O8 135.2(6) . .
O4 Dy1 O5 79.9(4) . .
O6 Dy1 O5 134.8(3) . .
O8 Dy1 O5 75.6(6) . .
O4 Dy1 O1 133.5(5) . .
O6 Dy1 O1 76.4(4) . .
O8 Dy1 O1 93.7(7) . .
O5 Dy1 O1 143.8(5) . .
O4 Dy1 O3 124.1(4) . .
O6 Dy1 O3 74.4(4) . .
O8 Dy1 O3 148.0(5) . .
O5 Dy1 O3 90.4(4) . .
O1 Dy1 O3 80.8(5) . .
O4 Dy1 O7 146.8(4) . .
O6 Dy1 O7 138.3(5) . .
O8 Dy1 O7 73.4(6) . .
O5 Dy1 O7 72.6(4) . .
O1 Dy1 O7 71.3(5) . .
O3 Dy1 O7 75.0(6) . .
O4 Dy1 O2 83.8(4) . .
O6 Dy1 O2 70.7(4) . .
O8 Dy1 O2 69.0(6) . .
O5 Dy1 O2 142.7(4) . .
O1 Dy1 O2 52.3(5) . .
O3 Dy1 O2 126.2(4) . .
O7 Dy1 O2 107.1(5) . .
O4 Dy1 O4 74.8(4) . 7_556
O6 Dy1 O4 69.6(3) . 7_556
O8 Dy1 O4 139.4(6) . 7_556
O5 Dy1 O4 67.9(3) . 7_556
O1 Dy1 O4 126.4(5) . 7_556
O3 Dy1 O4 51.1(3) . 7_556
O7 Dy1 O4 110.2(5) . 7_556
O2 Dy1 O4 138.5(4) . 7_556
O4 Dy1 C1 110.9(6) . .
O6 Dy1 C1 71.8(4) . .
O8 Dy1 C1 81.7(7) . .
O5 Dy1 C1 153.3(4) . .
O1 Dy1 C1 24.1(7) . .
O3 Dy1 C1 102.0(6) . .
O7 Dy1 C1 87.7(5) . .
O2 Dy1 C1 28.3(6) . .
O4 Dy1 C1 137.7(4) 7_556 .
O4 Dy1 C9 100.1(4) . .
O6 Dy1 C9 70.8(4) . .
O8 Dy1 C9 152.3(6) . .
O5 Dy1 C9 77.6(4) . .
O1 Dy1 C9 103.9(5) . .
O3 Dy1 C9 25.2(4) . .
O7 Dy1 C9 92.0(6) . .
O2 Dy1 C9 138.6(4) . .
O4 Dy1 C9 25.9(4) 7_556 .
C1 Dy1 C9 121.9(6) . .
O4 Dy1 Dy1 40.5(2) . 7_556
O6 Dy1 Dy1 67.2(2) . 7_556
O8 Dy1 Dy1 115.6(5) . 7_556
O5 Dy1 Dy1 69.2(3) . 7_556
O1 Dy1 Dy1 143.2(4) . 7_556
O3 Dy1 Dy1 84.6(2) . 7_556
O7 Dy1 Dy1 136.2(3) . 7_556
O2 Dy1 Dy1 116.2(4) . 7_556
O4 Dy1 Dy1 34.3(2) 7_556 7_556
C1 Dy1 Dy1 134.9(4) . 7_556
C9 Dy1 Dy1 59.8(3) . 7_556
C1 O1 Dy1 100.3(16) . .
C1 O2 Dy1 91.1(11) . .
C9 O3 Dy1 100.0(9) . .
C9 O4 Dy1 162.1(10) 7_556 .
C9 O4 Dy1 87.3(8) 7_556 7_556
Dy1 O4 Dy1 105.2(4) . 7_556
C16 O5 Dy1 133.2(10) . .
C16 O6 Dy1 133.2(9) 7_556 .
C17 O8 Dy1 138(3) . .
C8 N1 C14 120.0(16) . 3
C18 N2 C19 135(4) . .
C18 N2 C17 107(3) . .
C19 N2 C17 118(3) . .
O1 C1 O2 116.3(18) . .
O1 C1 C2 126(3) . .
O2 C1 C2 117.9(19) . .
O1 C1 Dy1 55.6(11) . .
O2 C1 Dy1 60.7(9) . .
C2 C1 Dy1 177.6(15) . .
C3 C2 C7 120.5(18) . .
C3 C2 C1 122(2) . .
C7 C2 C1 117(2) . .
C2 C3 C4 120.2(18) . .
C2 C3 H3 119.9 . .
C4 C3 H3 119.9 . .
C5 C4 C3 118(2) . .
C5 C4 H4 121.2 . .
C3 C4 H4 121.2 . .
C6 C5 C4 124(2) . .
C6 C5 C8 115(2) . .
C4 C5 C8 121(2) . .
C5 C6 C7 118(2) . .
C5 C6 H6 120.9 . .
C7 C6 H6 120.9 . .
C2 C7 C6 119(2) . .
C2 C7 H7 120.5 . .
C6 C7 H7 120.5 . .
N1 C8 C5 122(2) . .
O3 C9 O4 121.5(14) . 7_556
O3 C9 C10 117.9(13) . .
O4 C9 C10 120.4(13) 7_556 .
O3 C9 Dy1 54.8(8) . .
O4 C9 Dy1 66.8(7) 7_556 .
C10 C9 Dy1 172.5(10) . .
C11 C10 C15 119.1(14) . .
C11 C10 C9 121.7(12) . .
C15 C10 C9 119.2(13) . .
C12 C11 C10 120.2(12) . .
C12 C11 H11 119.9 . .
C10 C11 H11 119.9 . .
C11 C12 C13 119.8(13) . .
C11 C12 C16 120.6(12) . 6
C13 C12 C16 119.6(14) . 6
C14 C13 C12 121.2(15) . .
C14 C13 H13 119.4 . .
C12 C13 H13 119.4 . .
C13 C14 C15 121.1(13) . .
C13 C14 N1 124.3(15) . 3_445
C15 C14 N1 114.6(14) . 3_445
C14 C15 C10 118.4(14) . .
C14 C15 H15 120.8 . .
C10 C15 H15 120.8 . .
O5 C16 O6 128.7(14) . 7_556
O5 C16 C12 114.9(14) . 6_556
O6 C16 C12 116.4(12) 7_556 6_556
O8 C17 N2 119(4) . .
N2 C18 H18A 109.5 . .
N2 C18 H18B 109.5 . .
H18A C18 H18B 109.5 . .
N2 C18 H18C 109.5 . .
H18A C18 H18C 109.5 . .
H18B C18 H18C 109.5 . .
N2 C19 H19A 109.5 . .
N2 C19 H19B 109.5 . .
H19A C19 H19B 109.5 . .
N2 C19 H19C 109.5 . .
H19A C19 H19C 109.5 . .
H19B C19 H19C 109.5 . .

loop_
_geom_bond_atom_site_label_1
_geom_bond_atom_site_label_2
_geom_bond_distance
_geom_bond_site_symmetry_2
Dy1 O4 2.310(11) .
Dy1 O6 2.326(10) .
Dy1 O8 2.34(2) .
Dy1 O5 2.350(10) .
Dy1 O1 2.397(11) .
Dy1 O3 2.403(11) .
Dy1 O7 2.412(14) .
Dy1 O2 2.492(13) .
Dy1 O4 2.664(10) 7_556
Dy1 C1 2.86(2) .
Dy1 C9 2.896(15) .
Dy1 Dy1 3.9583(12) 7_556
O1 C1 1.18(3) .
O2 C1 1.35(3) .
O3 C9 1.253(17) .
O4 C9 1.268(18) 7_556
O4 Dy1 2.665(10) 7_556
O5 C16 1.250(17) .
O6 C16 1.266(18) 7_556
O8 C17 1.20(3) .
N1 C8 1.27(3) .
N1 C14 1.415(18) 3
N2 C18 1.40(3) .
N2 C19 1.47(3) .
N2 C17 1.51(3) .
C1 C2 1.46(3) .
C2 C3 1.36(3) .
C2 C7 1.37(3) .
C3 C4 1.44(2) .
C3 H3 0.9300 .
C4 C5 1.37(3) .
C4 H4 0.9300 .
C5 C6 1.31(3) .
C5 C8 1.48(3) .
C6 C7 1.48(4) .
C6 H6 0.9300 .
C7 H7 0.9300 .
C9 O4 1.268(18) 7_556
C9 C10 1.48(2) .
C10 C11 1.40(2) .
C10 C15 1.427(18) .
C11 C12 1.38(2) .
C11 H11 0.9300 .
C12 C13 1.400(19) .
C12 C16 1.536(19) 6
C13 C14 1.33(2) .
C13 H13 0.9300 .
C14 C15 1.41(2) .
C14 N1 1.415(18) 3_445
C15 H15 0.9300 .
C16 O6 1.266(18) 7_556
C16 C12 1.536(19) 6_556
C18 H18A 0.9600 .
C18 H18B 0.9600 .
C18 H18C 0.9600 .
C19 H19A 0.9600 .
C19 H19B 0.9600 .
C19 H19C 0.9600 .

loop_
_platon_squeeze_void_nr
_platon_squeeze_void_average_x
_platon_squeeze_void_average_y
_platon_squeeze_void_average_z
_platon_squeeze_void_volume
_platon_squeeze_void_count_electrons
_platon_squeeze_void_content
1 0.001 0.488 -0.013 1914 516 ' '
